data_7111960
loop_
_publ_author_name
'N. Kodiah Beyeh'
'Mario Cetina'
'Kari Rissanen'

_publ_section_title
;
 Halogen bonded analogues of deep cavity cavitands
;
_journal_name_full Chem.Commun.
_journal_page_first 1959
_journal_paper_doi 10.1039/c3cc49010f
_journal_volume 50
_journal_year 2014
_chemical_compound_source 'synthesis as described'
_chemical_formula_moiety 'C64 H72 N4 O8, 4.5(C Br Cl3), C H Cl3, 4(Cl), 1.5(O)'
_chemical_formula_sum 'C69.5 H73 Br4.5 Cl20.5 N4 O9.5'
_chemical_formula_weight 2202.63
_chemical_name_systematic
;
 ?
;
_space_group_IT_number 2
_symmetry_cell_setting triclinic
_symmetry_Int_Tables_number 2
_symmetry_space_group_name_Hall '-P 1'
_symmetry_space_group_name_H-M 'P -1'
_atom_sites_solution_hydrogens geom
_atom_sites_solution_primary iterative
_atom_sites_solution_secondary difmap
_audit_creation_date 2013-07-31T18:50:52-00:00
_audit_creation_method 'WinGX routine CIF_UPDATE'
_cell_angle_alpha 92.294(3)
_cell_angle_beta 110.286(3)
_cell_angle_gamma 98.735(3)
_cell_formula_units_Z 2
_cell_length_a 15.6587(6)
_cell_length_b 15.7044(6)
_cell_length_c 20.3684(6)
_cell_measurement_reflns_used 12244
_cell_measurement_temperature 123.0(1)
_cell_measurement_theta_max 76.405
_cell_measurement_theta_min 3.516
_cell_volume 4620.4(3)
_computing_cell_refinement 'CrysAlisPro, Agilent Technologies, 2013'
_computing_data_collection 'CrysAlisPro, Agilent Technologies, 2013'
_computing_data_reduction 'CrysAlisPro, Agilent Technologies, 2013'
_computing_molecular_graphics 'MERCURY (Macrae et al., 2006)'
_computing_publication_material 'WinGX publication routines (Farrugia, 1999)'
_computing_structure_refinement 'SHELXL-2013 (Sheldrick, 2013)'
_computing_structure_solution 'SUPERFLIP (Palatinus & Chapuis, 2007)'
_diffrn_ambient_temperature 123.0(1)
_diffrn_detector_area_resol_mean 10.3953
_diffrn_measured_fraction_theta_full 0.975
_diffrn_measured_fraction_theta_max 0.990
_diffrn_measurement_device_type 'SuperNova, Dual, Cu at zero, Atlas'
_diffrn_measurement_method '\w scans'
_diffrn_radiation_monochromator mirror
_diffrn_radiation_source 'SuperNova (Cu) X-ray Source'
_diffrn_radiation_type CuK\a
_diffrn_radiation_wavelength 1.54184
_diffrn_reflns_av_R_equivalents 0.0344
_diffrn_reflns_av_unetI/netI 0.0497
_diffrn_reflns_Laue_measured_fraction_full 0.975
_diffrn_reflns_Laue_measured_fraction_max 0.990
_diffrn_reflns_limit_h_max 17
_diffrn_reflns_limit_h_min -18
_diffrn_reflns_limit_k_max 13
_diffrn_reflns_limit_k_min -18
_diffrn_reflns_limit_l_max 24
_diffrn_reflns_limit_l_min -23
_diffrn_reflns_number 27133
_diffrn_reflns_point_group_measured_fraction_full 0.975
_diffrn_reflns_point_group_measured_fraction_max 0.990
_diffrn_reflns_theta_full 67.684
_diffrn_reflns_theta_max 66.997
_diffrn_reflns_theta_min 3.057
_exptl_absorpt_coefficient_mu 8.263
_exptl_absorpt_correction_T_max 0.636
_exptl_absorpt_correction_T_min 0.154
_exptl_absorpt_correction_type analytical
_exptl_absorpt_process_details
;
        CrysAlisPro, Agilent Technologies,
        Version 1.171.36.28 (release 01-02-2013 CrysAlis171 .NET)
        (compiled Feb  1 2013,16:14:44)
Analytical numeric absorption correction using a multifaceted crystal
                        model based on expressions derived by R.C. Clark & J.S.
        (Clark, R. C. & Reid, J. S. (1995). Acta Cryst. A51, 887-897)
;
_exptl_crystal_colour colourless
_exptl_crystal_density_diffrn 1.583
_exptl_crystal_description prism
_exptl_crystal_F_000 2200
_exptl_crystal_size_max 0.54
_exptl_crystal_size_mid 0.10
_exptl_crystal_size_min 0.08
_refine_diff_density_max 4.379
_refine_diff_density_min -3.345
_refine_diff_density_rms 0.261
_refine_ls_extinction_method none
_refine_ls_goodness_of_fit_ref 1.798
_refine_ls_hydrogen_treatment constr
_refine_ls_matrix_type full
_refine_ls_number_parameters 1119
_refine_ls_number_reflns 16316
_refine_ls_number_restraints 133
_refine_ls_restrained_S_all 1.814
_refine_ls_R_factor_all 0.1560
_refine_ls_R_factor_gt 0.1389
_refine_ls_shift/su_max 0.001
_refine_ls_shift/su_mean 0
_refine_ls_structure_factor_coef Fsqd
_refine_ls_weighting_details 'w=1/[\s^2^(Fo^2^)+(0.2000P)^2^] where P=(Fo^2^+2Fc^2^)/3'
_refine_ls_weighting_scheme calc
_refine_ls_wR_factor_gt 0.3954
_refine_ls_wR_factor_ref 0.4264
_reflns_number_gt 12955
_reflns_number_total 16316
_reflns_threshold_expression 'I > 2\s(I)'
_cod_data_source_file c3cc49010f.txt
_cod_data_source_block 5_7_4.5
_cod_original_formula_sum 'C69.50 H73 Br4.50 Cl20.50 N4 O9.50'
_cod_database_code 7111960
_shelx_space_group_comment
;
The symmetry employed for this shelxl refinement is uniquely defined
by the following loop, which should always be used as a source of
symmetry information in preference to the above space-group names.
They are only intended as comments.
;

loop_
_symmetry_equiv_pos_as_xyz
'x, y, z'
'-x, -y, -z'

loop_
_atom_site_label
_atom_site_type_symbol
_atom_site_fract_x
_atom_site_fract_y
_atom_site_fract_z
_atom_site_U_iso_or_equiv
_atom_site_adp_type
_atom_site_occupancy
_atom_site_calc_flag
_atom_site_disorder_assembly
_atom_site_disorder_group
N30 N 0.4408(5) 0.2908(4) 0.4882(4) 0.0320(13) Uani 1 d . .
H30A H 0.4507 0.3199 0.4486 0.038 Uiso 1 calc . .
H30B H 0.3936 0.2379 0.4682 0.038 Uiso 1 calc . .
N32 N 0.2305(5) 0.0108(4) 0.2390(4) 0.0388(16) Uani 1 d . .
H32A H 0.1991 0.0197 0.1891 0.047 Uiso 1 calc . .
H32B H 0.2658 0.0675 0.2643 0.047 Uiso 1 calc . .
N34 N 0.1271(5) 0.1914(4) -0.0262(4) 0.0331(14) Uani 1 d . .
H34A H 0.1536 0.2523 -0.0068 0.04 Uiso 1 calc . .
H34B H 0.1471 0.1548 0.0128 0.04 Uiso 1 calc . .
N36 N 0.4129(4) 0.4511(4) 0.2369(3) 0.0310(13) Uani 1 d . .
H36A H 0.4314 0.4647 0.2884 0.037 Uiso 1 calc . .
H36B H 0.3749 0.3923 0.2242 0.037 Uiso 1 calc . .
O4 O 0.2652(5) 0.2153(4) 0.5026(3) 0.0390(13) Uani 1 d . .
H4 H 0.2339 0.1693 0.4781 0.058 Uiso 1 calc . .
O6 O 0.3499(4) 0.5057(3) 0.4584(3) 0.0329(12) Uani 1 d . .
H6 H 0.3702 0.5255 0.5009 0.049 Uiso 1 calc . .
O11 O 0.0242(5) 0.0086(3) 0.1533(3) 0.0423(14) Uani 1 d . .
H11 H 0.0024 0.0337 0.1171 0.063 Uiso 1 calc . .
O13 O 0.1805(5) 0.0828(4) 0.3982(3) 0.0397(13) Uani 1 d . .
H13 H 0.2329 0.0951 0.395 0.06 Uiso 1 calc . .
O18 O 0.0478(4) 0.3528(3) -0.0176(3) 0.0326(11) Uani 1 d . .
H18 H 0.0824 0.3976 0.0069 0.049 Uiso 1 calc . .
O20 O -0.0508(5) 0.0695(4) 0.0322(3) 0.0458(15) Uani 1 d . .
H20 H -0.0917 0.0522 -0.0074 0.069 Uiso 1 calc . .
O25 O 0.3432(4) 0.5377(3) 0.3274(3) 0.0294(11) Uani 1 d . .
H25 H 0.3362 0.5516 0.3652 0.044 Uiso 1 calc . .
O27 O 0.1791(4) 0.4656(3) 0.0832(2) 0.0270(10) Uani 1 d . .
H27 H 0.2277 0.4484 0.0839 0.04 Uiso 1 calc . .
C1 C 0.1958(6) 0.4336(4) 0.4002(4) 0.0266(14) Uani 1 d . .
C2 C 0.1287(6) 0.3585(5) 0.3874(4) 0.0295(15) Uani 1 d . .
H2 H 0.0685 0.3581 0.354 0.035 Uiso 1 calc . .
C3 C 0.1471(6) 0.2840(5) 0.4219(4) 0.0321(16) Uani 1 d . .
C4 C 0.2376(6) 0.2851(5) 0.4677(4) 0.0327(16) Uani 1 d . .
C5 C 0.3078(6) 0.3580(5) 0.4816(4) 0.0301(15) Uani 1 d . .
C6 C 0.2849(6) 0.4317(4) 0.4484(4) 0.0266(14) Uani 1 d . .
C7 C 0.0711(6) 0.2050(5) 0.4072(5) 0.0357(17) Uani 1 d . .
H7 H 0.0942 0.1667 0.4452 0.043 Uiso 1 calc . .
C8 C 0.0554(6) 0.1530(4) 0.3383(5) 0.0331(16) Uani 1 d . .
C9 C -0.0129(6) 0.1635(5) 0.2760(5) 0.0351(17) Uani 1 d . .
H9 H -0.0523 0.2034 0.2773 0.042 Uiso 1 calc . .
C10 C -0.0276(6) 0.1186(4) 0.2108(5) 0.0326(16) Uani 1 d . .
C11 C 0.0302(6) 0.0596(5) 0.2113(5) 0.0361(17) Uani 1 d . .
C12 C 0.0998(6) 0.0471(5) 0.2739(5) 0.0351(17) Uani 1 d . .
C13 C 0.1137(6) 0.0949(4) 0.3361(5) 0.0351(17) Uani 1 d . .
C14 C -0.1045(6) 0.1312(5) 0.1445(5) 0.0369(18) Uani 1 d . .
H14 H -0.1285 0.0733 0.1164 0.044 Uiso 1 calc . .
C15 C -0.0645(5) 0.1907(5) 0.1005(4) 0.0315(16) Uani 1 d . .
C16 C -0.0474(5) 0.2817(4) 0.1157(4) 0.0270(14) Uani 1 d . .
H16 H -0.0613 0.3047 0.1539 0.032 Uiso 1 calc . .
C17 C -0.0115(5) 0.3395(4) 0.0778(4) 0.0258(14) Uani 1 d . .
C18 C 0.0118(5) 0.3031(5) 0.0230(4) 0.0290(14) Uani 1 d . .
C19 C -0.0038(6) 0.2135(5) 0.0068(4) 0.0332(16) Uani 1 d . .
C20 C -0.0424(5) 0.1590(5) 0.0450(4) 0.0326(16) Uani 1 d . .
C21 C 0.0046(5) 0.4364(4) 0.0960(4) 0.0237(13) Uani 1 d . .
H21 H 0.0147 0.4641 0.0554 0.028 Uiso 1 calc . .
C22 C 0.0936(5) 0.4649(4) 0.1598(4) 0.0225(13) Uani 1 d . .
C23 C 0.0935(5) 0.4769(4) 0.2273(4) 0.0206(12) Uani 1 d . .
H23 H 0.0357 0.4687 0.2338 0.025 Uiso 1 calc . .
C24 C 0.1744(5) 0.5006(4) 0.2868(4) 0.0218(13) Uani 1 d . .
C25 C 0.2590(5) 0.5120(4) 0.2760(4) 0.0239(13) Uani 1 d . .
C26 C 0.2621(5) 0.5006(4) 0.2080(3) 0.0208(12) Uani 1 d . .
C27 C 0.1796(5) 0.4759(4) 0.1510(4) 0.0214(12) Uani 1 d . .
C28 C 0.1733(5) 0.5127(4) 0.3612(4) 0.0247(14) Uani 1 d . .
H28 H 0.2241 0.5621 0.3869 0.03 Uiso 1 calc . .
C29 C 0.4045(6) 0.3495(5) 0.5271(4) 0.0336(16) Uani 1 d . .
H29A H 0.4449 0.4071 0.5393 0.04 Uiso 1 calc . .
H29B H 0.404 0.3257 0.5713 0.04 Uiso 1 calc . .
C31 C 0.1570(7) -0.0220(5) 0.2707(5) 0.0389(18) Uani 1 d . .
H31A H 0.1158 -0.0745 0.2416 0.047 Uiso 1 calc . .
H31B H 0.1878 -0.038 0.3187 0.047 Uiso 1 calc . .
C33 C 0.0245(6) 0.1813(5) -0.0515(4) 0.0381(18) Uani 1 d . .
H33A H 0.0024 0.2148 -0.0925 0.046 Uiso 1 calc . .
H33B H -0.0037 0.1196 -0.0666 0.046 Uiso 1 calc . .
C35 C 0.3543(5) 0.5156(4) 0.1996(4) 0.0252(13) Uani 1 d . .
H35A H 0.3868 0.5752 0.2195 0.03 Uiso 1 calc . .
H35B H 0.3454 0.5098 0.149 0.03 Uiso 1 calc . .
C37 C 0.5299(6) 0.2649(5) 0.5331(5) 0.0358(17) Uani 1 d . .
H37A H 0.5773 0.3176 0.5533 0.043 Uiso 1 calc . .
H37B H 0.552 0.2294 0.5031 0.043 Uiso 1 calc . .
C38 C 0.5194(6) 0.2140(5) 0.5922(5) 0.0385(18) Uani 1 d . .
C39 C 0.4792(7) 0.1257(6) 0.5763(6) 0.047(2) Uani 1 d . .
H39 H 0.4604 0.0982 0.5298 0.057 Uiso 1 calc . .
C40 C 0.4676(8) 0.0794(6) 0.6310(6) 0.055(3) Uani 1 d . .
H40 H 0.4391 0.0201 0.621 0.067 Uiso 1 calc . .
C41 C 0.4966(8) 0.1175(8) 0.6989(6) 0.057(3) Uani 1 d . .
H41 H 0.4898 0.0846 0.7355 0.069 Uiso 1 calc . .
C42 C 0.5359(8) 0.2049(7) 0.7131(6) 0.054(2) Uani 1 d . .
H42 H 0.5544 0.2327 0.7594 0.065 Uiso 1 calc . .
C43 C 0.5482(7) 0.2516(6) 0.6593(5) 0.044(2) Uani 1 d . .
H43 H 0.5772 0.3108 0.6697 0.052 Uiso 1 calc . .
C44 C 0.2968(6) -0.0504(6) 0.2431(6) 0.046(2) Uani 1 d . .
H44A H 0.3272 -0.0599 0.293 0.055 Uiso 1 calc . .
H44B H 0.3454 -0.0229 0.2262 0.055 Uiso 1 calc . .
C45 C 0.2524(6) -0.1376(5) 0.2009(5) 0.0389(18) Uani 1 d . .
C46 C 0.2193(8) -0.2064(6) 0.2327(5) 0.049(2) Uani 1 d . .
H46 H 0.2237 -0.1973 0.2802 0.059 Uiso 1 calc . .
C47 C 0.1808(8) -0.2869(6) 0.1961(6) 0.055(3) Uani 1 d . .
H47 H 0.1566 -0.3326 0.2173 0.066 Uiso 1 calc . .
C48 C 0.1779(7) -0.2997(5) 0.1267(5) 0.048(2) Uani 1 d . .
H48 H 0.1529 -0.3552 0.1012 0.057 Uiso 1 calc . .
C49 C 0.2106(7) -0.2333(5) 0.0952(5) 0.047(2) Uani 1 d . .
H49 H 0.2077 -0.243 0.0481 0.057 Uiso 1 calc . .
C50 C 0.2485(6) -0.1506(6) 0.1326(5) 0.0394(18) Uani 1 d . .
H50 H 0.2711 -0.1045 0.1108 0.047 Uiso 1 calc . .
C51 C 0.1670(8) 0.1685(6) -0.0800(5) 0.045(2) Uani 1 d . .
H51A H 0.1463 0.1061 -0.0962 0.054 Uiso 1 calc . .
H51B H 0.2353 0.1795 -0.0582 0.054 Uiso 1 calc . .
C52 C 0.1380(6) 0.2206(6) -0.1425(5) 0.0374(17) Uani 1 d . .
C53 C 0.1812(11) 0.3056(7) -0.1357(6) 0.068(3) Uani 1 d . .
H53 H 0.2281 0.3302 -0.0924 0.082 Uiso 1 calc . .
C54 C 0.1567(12) 0.3548(8) -0.1913(6) 0.087(5) Uani 1 d . .
H54 H 0.1871 0.413 -0.1869 0.105 Uiso 1 calc . .
C55 C 0.0880(9) 0.3193(10) -0.2533(7) 0.077(4) Uani 1 d . .
H55 H 0.0703 0.3538 -0.2914 0.092 Uiso 1 calc . .
C56 C 0.0449(12) 0.2355(14) -0.2611(9) 0.095(5) Uani 1 d . .
H56 H -0.0037 0.2121 -0.3039 0.114 Uiso 1 calc . .
C57 C 0.0733(10) 0.1835(10) -0.2045(7) 0.076(4) Uani 1 d . .
H57 H 0.0474 0.1237 -0.2102 0.092 Uiso 1 calc . .
C58 C 0.4977(6) 0.4510(7) 0.2192(5) 0.043(2) Uani 1 d . .
H58A H 0.4794 0.4249 0.1702 0.051 Uiso 1 calc . .
H58B H 0.5369 0.4143 0.2505 0.051 Uiso 1 calc . .
C59 C 0.5535(6) 0.5401(7) 0.2267(5) 0.044(2) Uani 1 d . .
C60 C 0.5981(6) 0.5883(6) 0.2912(4) 0.0398(18) Uani 1 d . .
H60 H 0.5954 0.5637 0.3325 0.048 Uiso 1 calc . .
C61 C 0.6463(7) 0.6712(8) 0.2974(5) 0.052(2) Uani 1 d . .
H61 H 0.6763 0.7027 0.3425 0.063 Uiso 1 calc . .
C62 C 0.6511(10) 0.7083(10) 0.2388(5) 0.080(4) Uani 1 d . .
H62 H 0.688 0.7637 0.2434 0.096 Uiso 1 calc . .
C63 C 0.6026(12) 0.6652(9) 0.1738(6) 0.088(4) Uani 1 d . .
H63 H 0.5999 0.6936 0.133 0.105 Uiso 1 calc . .
C64 C 0.5572(9) 0.5802(9) 0.1666(5) 0.083(5) Uani 1 d . .
H64 H 0.5286 0.5491 0.1213 0.099 Uiso 1 calc . .
C65 C -0.0174(7) 0.2283(6) 0.4129(6) 0.047(2) Uani 1 d . .
H65A H -0.0027 0.2619 0.4582 0.07 Uiso 1 calc . .
H65B H -0.0612 0.1752 0.4096 0.07 Uiso 1 calc . .
H65C H -0.0451 0.2628 0.3747 0.07 Uiso 1 calc . .
C66 C -0.1868(6) 0.1607(6) 0.1566(6) 0.046(2) Uani 1 d . .
H66A H -0.2336 0.167 0.1113 0.069 Uiso 1 calc . .
H66B H -0.1661 0.2164 0.1857 0.069 Uiso 1 calc . .
H66C H -0.2136 0.1175 0.1807 0.069 Uiso 1 calc . .
C67 C -0.0802(5) 0.4671(5) 0.1045(4) 0.0326(16) Uani 1 d . .
H67A H -0.0666 0.53 0.1161 0.049 Uiso 1 calc . .
H67B H -0.0945 0.4389 0.1425 0.049 Uiso 1 calc . .
H67C H -0.1334 0.4518 0.0605 0.049 Uiso 1 calc . .
C68 C 0.0830(6) 0.5380(5) 0.3626(4) 0.0346(17) Uani 1 d . .
H68A H 0.0857 0.5446 0.4114 0.052 Uiso 1 calc . .
H68B H 0.0308 0.4926 0.3355 0.052 Uiso 1 calc . .
H68C H 0.0749 0.5928 0.3419 0.052 Uiso 1 calc . .
Cl1 Cl 0.3660(7) 0.1071(4) 0.3873(4) 0.0369(15) Uani 0.6 d A 1
Cl'1 Cl 0.3607(11) 0.1281(8) 0.3743(7) 0.056(3) Uani 0.4 d B 2
Cl2 Cl 0.19537(17) 0.05418(13) 0.08060(12) 0.0501(6) Uani 1 d . .
Cl3 Cl 0.29775(15) 0.34368(14) 0.05675(12) 0.0441(5) Uani 1 d . .
Cl4 Cl 0.51170(15) 0.41953(13) 0.40060(9) 0.0394(5) Uani 1 d . .
C1A C 0.6275(4) 0.3807(4) 0.0453(4) 0.053(2) Uani 1 d . .
Br1A Br 0.6607(3) 0.48993(19) 0.0140(2) 0.0377(7) Uani 0.65 d C 1
ClA' Cl 0.6380(12) 0.4773(11) 0.0042(12) 0.058(5) Uani 0.35 d C 2
Cl1A Cl 0.5096(6) 0.3634(11) 0.0365(8) 0.048(3) Uani 0.65 d C 1
BrA' Br 0.4975(5) 0.3541(8) 0.0306(6) 0.056(3) Uani 0.35 d C 2
Cl2A Cl 0.6962(2) 0.3820(4) 0.1347(2) 0.0985(15) Uani 1 d . .
Cl3A Cl 0.6526(3) 0.2996(2) -0.0035(3) 0.0975(14) Uani 1 d . .
C1B C 0.8293(4) 0.4823(4) 0.3915(3) 0.057(3) Uani 1 d . .
Br1B Br 0.71535(12) 0.43779(11) 0.40273(9) 0.0791(5) Uani 1 d . .
Cl1B Cl 0.86499(15) 0.59271(12) 0.42705(12) 0.0423(5) Uani 1 d . .
Cl2B Cl 0.9103(2) 0.4191(2) 0.43787(19) 0.0702(8) Uani 1 d . .
Cl3B Cl 0.8073(3) 0.4656(3) 0.30004(14) 0.0795(10) Uani 1 d . .
C1C C 0.2333(5) -0.1713(5) 0.4741(4) 0.071(3) Uani 1 d . .
Br1C Br 0.31518(10) -0.07851(8) 0.45657(8) 0.0696(4) Uani 1 d . .
Cl1C Cl 0.1236(3) -0.1430(5) 0.4494(3) 0.1183(19) Uani 1 d . .
Cl2C Cl 0.2283(3) -0.2625(2) 0.4192(3) 0.1035(14) Uani 1 d . .
Cl3C Cl 0.2794(4) -0.1863(3) 0.5634(2) 0.1089(16) Uani 1 d . .
C1D C 0.5695(9) 0.1658(7) 0.2410(8) 0.058(6) Uani 0.5 d D 1
Br1D Br 0.49052(16) 0.15455(12) 0.29476(10) 0.0473(5) Uani 0.5 d D 1
Cl1D Cl 0.6344(7) 0.0801(6) 0.2529(5) 0.084(2) Uani 0.5 d D 1
Cl2D Cl 0.6521(5) 0.2625(3) 0.2714(3) 0.0666(15) Uani 0.5 d D 1
Cl3D Cl 0.5034(9) 0.1739(8) 0.1521(6) 0.120(3) Uani 0.5 d D 1
C1D' C 0.5336(6) 0.1804(6) 0.2359(5) 0.061(7) Uani 0.5 d E 2
BrD' Br 0.4114(2) 0.1308(2) 0.17041(16) 0.0813(8) Uani 0.5 d E 2
Cl1' Cl 0.5279(6) 0.2499(5) 0.3039(4) 0.0792(18) Uani 0.5 d E 2
Cl2' Cl 0.5941(7) 0.2400(6) 0.1893(5) 0.097(2) Uani 0.5 d E 2
Cl3' Cl 0.5897(9) 0.0930(6) 0.2674(7) 0.118(3) Uani 0.5 d E 2
C1E C 0.3839(7) 0.0409(7) -0.0834(5) 0.085(9) Uani 0.5 d . .
Br1E Br 0.3289(3) 0.0316(3) -0.0119(2) 0.0952(10) Uani 0.5 d . .
Cl1E Cl 0.4807(7) 0.1241(7) -0.0441(7) 0.165(7) Uani 0.5 d . .
Cl2E Cl 0.3019(4) 0.0693(3) -0.1597(2) 0.0542(12) Uani 0.5 d . .
Cl3E Cl 0.4180(10) -0.0594(8) -0.0935(9) 0.203(9) Uani 0.5 d . .
C1F C 0.1454(12) 0.0759(8) 0.6049(12) 0.096(5) Uani 0.5 d F 1
H1F H 0.1181 0.048 0.5554 0.115 Uiso 0.5 calc F 1
Cl1F Cl 0.2657(9) 0.0793(11) 0.6331(8) 0.076(5) Uani 0.5 d F 1
Cl2F Cl 0.1218(3) 0.1818(2) 0.6034(3) 0.0446(10) Uani 0.5 d F 1
Cl3F Cl 0.0876(7) 0.0159(6) 0.6546(5) 0.075(2) Uani 0.5 d F 1
C1F' C 0.1347(8) 0.0704(10) 0.6108(4) 0.096(5) Uani 0.5 d G 2
H1F' H 0.1297 0.1331 0.6137 0.115 Uiso 0.5 calc G 2
Cl4F Cl 0.0493(5) 0.0201(4) 0.5304(3) 0.084(2) Uani 0.5 d G 2
Cl5F Cl 0.2488(6) 0.0645(11) 0.6141(6) 0.053(3) Uani 0.5 d G 2
Cl6F Cl 0.1140(6) 0.0270(7) 0.6841(4) 0.070(2) Uani 0.5 d G 2
O1W O 0.3068(9) 0.2876(7) 0.2015(6) 0.042(3) Uani 0.5 d H 1
O2W O 0.2131(13) 0.2622(10) 0.2178(12) 0.077(5) Uani 0.5 d I 2
O3W O 0.5173(12) 0.1101(12) -0.1150(10) 0.068(5) Uani 0.5 d . .

loop_
_atom_site_aniso_label
_atom_site_aniso_U_11
_atom_site_aniso_U_22
_atom_site_aniso_U_33
_atom_site_aniso_U_23
_atom_site_aniso_U_13
_atom_site_aniso_U_12
N30 0.036(4) 0.028(3) 0.034(3) 0.006(2) 0.012(3) 0.010(3)
N32 0.038(4) 0.026(3) 0.050(4) -0.001(3) 0.014(3) 0.005(3)
N34 0.033(3) 0.028(3) 0.034(3) 0.003(2) 0.006(3) 0.006(2)
N36 0.026(3) 0.040(3) 0.025(3) 0.003(3) 0.005(3) 0.010(3)
O4 0.054(4) 0.029(3) 0.039(3) 0.014(2) 0.019(3) 0.014(2)
O6 0.044(3) 0.028(2) 0.024(2) 0.0040(19) 0.010(2) 0.002(2)
O11 0.048(4) 0.024(2) 0.048(3) -0.001(2) 0.009(3) 0.007(2)
O13 0.044(3) 0.032(3) 0.047(3) 0.008(2) 0.020(3) 0.010(2)
O18 0.037(3) 0.030(2) 0.026(2) -0.005(2) 0.008(2) -0.001(2)
O20 0.053(4) 0.022(3) 0.044(3) -0.008(2) -0.003(3) 0.002(2)
O25 0.029(3) 0.031(2) 0.020(2) 0.0013(19) 0.003(2) -0.002(2)
O27 0.027(3) 0.035(2) 0.019(2) -0.0009(18) 0.009(2) 0.003(2)
C1 0.038(4) 0.021(3) 0.029(3) 0.008(3) 0.021(3) 0.010(3)
C2 0.038(4) 0.025(3) 0.033(4) 0.006(3) 0.021(3) 0.006(3)
C3 0.044(5) 0.026(3) 0.037(4) 0.009(3) 0.027(4) 0.008(3)
C4 0.049(5) 0.023(3) 0.035(4) 0.012(3) 0.023(4) 0.010(3)
C5 0.038(4) 0.028(3) 0.029(3) 0.007(3) 0.016(3) 0.011(3)
C6 0.043(4) 0.022(3) 0.021(3) 0.002(2) 0.018(3) 0.008(3)
C7 0.043(5) 0.029(4) 0.042(4) 0.011(3) 0.025(4) 0.002(3)
C8 0.035(4) 0.020(3) 0.052(5) 0.009(3) 0.027(4) -0.001(3)
C9 0.038(4) 0.023(3) 0.054(5) 0.011(3) 0.027(4) 0.004(3)
C10 0.029(4) 0.021(3) 0.047(4) 0.001(3) 0.017(3) -0.004(3)
C11 0.039(4) 0.019(3) 0.050(5) 0.006(3) 0.016(4) 0.002(3)
C12 0.030(4) 0.022(3) 0.052(5) 0.008(3) 0.012(4) 0.004(3)
C13 0.045(5) 0.018(3) 0.051(5) 0.011(3) 0.028(4) 0.004(3)
C14 0.029(4) 0.022(3) 0.058(5) 0.008(3) 0.016(4) -0.002(3)
C15 0.021(3) 0.025(3) 0.043(4) 0.007(3) 0.007(3) -0.002(3)
C16 0.022(3) 0.022(3) 0.038(4) 0.006(3) 0.012(3) 0.002(3)
C17 0.019(3) 0.022(3) 0.031(3) 0.001(3) 0.002(3) 0.004(2)
C18 0.024(3) 0.029(3) 0.029(3) 0.000(3) 0.005(3) 0.002(3)
C19 0.029(4) 0.033(4) 0.031(4) -0.005(3) 0.003(3) 0.007(3)
C20 0.026(4) 0.021(3) 0.042(4) -0.002(3) 0.003(3) 0.003(3)
C21 0.021(3) 0.020(3) 0.026(3) 0.003(2) 0.001(3) 0.006(2)
C22 0.019(3) 0.018(3) 0.028(3) 0.004(2) 0.004(3) 0.005(2)
C23 0.019(3) 0.018(3) 0.025(3) 0.003(2) 0.009(3) 0.002(2)
C24 0.027(3) 0.018(3) 0.025(3) 0.007(2) 0.012(3) 0.009(2)
C25 0.023(3) 0.020(3) 0.028(3) 0.004(2) 0.010(3) 0.001(2)
C26 0.020(3) 0.024(3) 0.018(3) 0.004(2) 0.006(3) 0.003(2)
C27 0.021(3) 0.022(3) 0.022(3) 0.003(2) 0.009(3) 0.001(2)
C28 0.036(4) 0.019(3) 0.025(3) 0.007(2) 0.016(3) 0.009(3)
C29 0.048(5) 0.028(3) 0.026(3) 0.006(3) 0.011(3) 0.013(3)
C31 0.047(5) 0.028(3) 0.042(4) 0.002(3) 0.014(4) 0.014(3)
C33 0.038(4) 0.038(4) 0.031(4) -0.010(3) 0.006(3) 0.004(3)
C35 0.022(3) 0.030(3) 0.022(3) 0.005(3) 0.006(3) 0.003(3)
C37 0.034(4) 0.029(3) 0.043(4) 0.001(3) 0.012(4) 0.004(3)
C38 0.033(4) 0.029(4) 0.050(5) 0.015(3) 0.007(4) 0.011(3)
C39 0.045(5) 0.031(4) 0.056(5) 0.007(4) 0.009(4) 0.002(4)
C40 0.052(6) 0.034(4) 0.073(7) 0.021(5) 0.015(5) -0.003(4)
C41 0.047(6) 0.066(6) 0.060(6) 0.036(5) 0.016(5) 0.012(5)
C42 0.056(6) 0.051(5) 0.047(5) 0.012(4) 0.006(5) 0.015(5)
C43 0.045(5) 0.034(4) 0.049(5) 0.012(4) 0.013(4) 0.006(4)
C44 0.031(4) 0.034(4) 0.059(5) -0.014(4) 0.000(4) 0.010(3)
C45 0.043(5) 0.026(3) 0.044(4) -0.004(3) 0.008(4) 0.012(3)
C46 0.073(7) 0.029(4) 0.047(5) 0.008(4) 0.017(5) 0.023(4)
C47 0.058(6) 0.032(4) 0.068(6) 0.006(4) 0.011(5) 0.015(4)
C48 0.051(5) 0.023(3) 0.053(5) -0.006(3) -0.003(4) 0.009(3)
C49 0.055(6) 0.047(5) 0.034(4) -0.001(4) 0.002(4) 0.028(4)
C50 0.039(5) 0.036(4) 0.046(5) 0.004(3) 0.016(4) 0.014(3)
C51 0.061(6) 0.032(4) 0.047(5) 0.004(3) 0.024(4) 0.012(4)
C52 0.035(4) 0.040(4) 0.042(4) 0.004(3) 0.020(4) 0.006(3)
C53 0.115(11) 0.041(5) 0.050(6) 0.005(4) 0.032(7) 0.013(6)
C54 0.166(17) 0.055(7) 0.070(8) 0.022(6) 0.067(10) 0.042(9)
C55 0.075(7) 0.103(8) 0.066(6) 0.034(6) 0.031(5) 0.038(6)
C56 0.077(8) 0.128(9) 0.069(7) 0.016(7) 0.019(6) -0.002(7)
C57 0.072(7) 0.089(7) 0.057(6) 0.015(5) 0.023(5) -0.023(5)
C58 0.035(4) 0.063(5) 0.034(4) -0.007(4) 0.016(4) 0.013(4)
C59 0.023(4) 0.077(6) 0.029(4) 0.000(4) 0.010(3) 0.004(4)
C60 0.033(4) 0.060(5) 0.028(4) 0.005(4) 0.013(3) 0.011(4)
C61 0.041(5) 0.070(6) 0.043(5) 0.011(5) 0.015(4) -0.002(5)
C62 0.067(8) 0.098(10) 0.056(7) 0.015(7) 0.017(6) -0.031(7)
C63 0.099(8) 0.103(8) 0.062(6) 0.027(6) 0.041(6) -0.011(6)
C64 0.059(7) 0.146(13) 0.026(4) -0.007(6) 0.019(5) -0.039(8)
C65 0.052(6) 0.042(4) 0.064(6) 0.011(4) 0.042(5) 0.007(4)
C66 0.032(4) 0.042(4) 0.072(6) 0.021(4) 0.028(4) 0.005(3)
C67 0.026(4) 0.032(3) 0.036(4) 0.004(3) 0.006(3) 0.006(3)
C68 0.042(5) 0.036(4) 0.036(4) 0.009(3) 0.023(4) 0.018(3)
Cl1 0.044(3) 0.028(2) 0.042(3) 0.0044(17) 0.019(2) 0.0068(19)
Cl'1 0.041(4) 0.056(6) 0.058(6) -0.029(5) 0.009(4) 0.005(5)
Cl2 0.0560(14) 0.0301(9) 0.0464(11) 0.0046(8) -0.0026(10) 0.0043(8)
Cl3 0.0324(10) 0.0441(10) 0.0513(12) -0.0056(9) 0.0106(9) 0.0063(8)
Cl4 0.0424(11) 0.0418(10) 0.0264(8) 0.0072(7) 0.0053(8) 0.0010(8)
C1A 0.041(5) 0.065(6) 0.052(5) 0.006(5) 0.014(4) 0.013(4)
Br1A 0.0234(19) 0.0497(10) 0.0367(12) -0.0005(9) 0.0083(13) 0.0038(11)
ClA' 0.019(7) 0.091(9) 0.053(8) 0.008(6) 0.007(6) -0.007(5)
Cl1A 0.027(3) 0.071(4) 0.039(3) -0.013(3) 0.009(2) -0.005(2)
BrA' 0.040(3) 0.076(5) 0.064(6) 0.027(5) 0.027(3) 0.022(3)
Cl2A 0.0504(17) 0.151(4) 0.076(2) 0.056(2) 0.0018(15) 0.0043(19)
Cl3A 0.082(2) 0.0648(18) 0.169(4) -0.007(2) 0.074(3) 0.0149(16)
C1B 0.063(7) 0.058(6) 0.055(6) -0.004(5) 0.030(5) 0.009(5)
Br1B 0.0791(10) 0.0840(9) 0.0823(10) 0.0094(7) 0.0406(8) 0.0099(7)
Cl1B 0.0427(11) 0.0329(9) 0.0529(12) 0.0037(8) 0.0187(9) 0.0077(8)
Cl2B 0.0704(18) 0.0746(17) 0.085(2) 0.0207(15) 0.0418(16) 0.0341(15)
Cl3B 0.086(2) 0.112(3) 0.0364(12) -0.0059(14) 0.0333(14) -0.0186(18)
C1C 0.052(7) 0.072(7) 0.072(8) 0.021(6) 0.007(6) -0.002(6)
Br1C 0.0706(9) 0.0557(7) 0.0785(9) 0.0022(6) 0.0259(7) 0.0021(6)
Cl1C 0.0495(19) 0.202(6) 0.119(3) 0.065(4) 0.036(2) 0.044(3)
Cl2C 0.107(3) 0.0491(16) 0.124(3) -0.0156(18) 0.014(3) -0.0061(17)
Cl3C 0.126(4) 0.115(3) 0.0574(18) 0.048(2) 0.000(2) 0.005(3)
C1D 0.061(8) 0.058(7) 0.056(7) 0.008(5) 0.023(5) 0.009(5)
Br1D 0.0579(12) 0.0433(9) 0.0446(10) 0.0018(8) 0.0226(9) 0.0110(8)
Cl1D 0.088(3) 0.082(3) 0.090(3) 0.0074(18) 0.0411(19) 0.0145(18)
Cl2D 0.092(4) 0.044(2) 0.069(3) 0.017(2) 0.036(3) 0.003(2)
Cl3D 0.123(4) 0.124(4) 0.113(4) 0.016(2) 0.042(2) 0.014(2)
C1D' 0.033(11) 0.038(9) 0.087(17) 0.017(10) -0.009(10) 0.000(8)
BrD' 0.083(2) 0.0866(19) 0.0647(15) -0.0015(14) 0.0209(14) 0.0031(15)
Cl1' 0.083(4) 0.077(4) 0.063(3) -0.004(3) 0.009(3) 0.012(3)
Cl2' 0.104(6) 0.081(4) 0.111(6) 0.020(4) 0.049(5) 0.001(4)
Cl3' 0.129(7) 0.070(4) 0.129(7) 0.037(4) 0.009(5) 0.019(4)
C1E 0.08(2) 0.073(16) 0.10(2) 0.010(15) 0.021(17) 0.038(15)
Br1E 0.096(2) 0.097(2) 0.088(2) 0.0130(18) 0.0154(18) 0.0425(19)
Cl1E 0.143(11) 0.125(9) 0.219(16) -0.056(10) 0.103(11) -0.072(8)
Cl2E 0.088(4) 0.042(2) 0.045(2) 0.0114(18) 0.033(2) 0.028(2)
Cl3E 0.167(13) 0.237(16) 0.218(15) -0.033(12) 0.070(11) 0.085(12)
C1F 0.104(9) 0.082(8) 0.108(9) 0.025(7) 0.045(7) 0.010(7)
Cl1F 0.045(4) 0.079(9) 0.103(10) 0.062(8) 0.019(5) 0.013(4)
Cl2F 0.049(2) 0.0275(16) 0.075(3) 0.0269(18) 0.040(2) 0.0094(15)
Cl3F 0.088(6) 0.063(4) 0.078(5) 0.021(4) 0.048(5) -0.023(4)
C1F' 0.104(9) 0.082(8) 0.108(9) 0.025(7) 0.045(7) 0.010(7)
Cl4F 0.096(5) 0.050(3) 0.066(3) 0.001(2) -0.013(4) 0.001(3)
Cl5F 0.042(5) 0.054(4) 0.060(4) 0.018(3) 0.011(3) 0.012(3)
Cl6F 0.068(5) 0.071(5) 0.056(4) 0.026(4) 0.017(4) -0.021(3)
O1W 0.045(7) 0.032(5) 0.031(5) -0.005(4) -0.003(5) -0.001(5)
O2W 0.065(8) 0.043(6) 0.109(9) 0.026(6) 0.013(7) 0.009(6)
O3W 0.062(10) 0.072(10) 0.070(10) -0.025(8) 0.039(9) -0.019(8)

loop_
_atom_type_symbol
_atom_type_description
_atom_type_scat_dispersion_real
_atom_type_scat_dispersion_imag
_atom_type_scat_source
C C 0.0181 0.0091 'International Tables Vol C Tables 4.2.6.8 and 6.1.1.4'
H H 0 0 'International Tables Vol C Tables 4.2.6.8 and 6.1.1.4'
Br Br -0.6763 1.2805 'International Tables Vol C Tables 4.2.6.8 and 6.1.1.4'
Cl Cl 0.3639 0.7018 'International Tables Vol C Tables 4.2.6.8 and 6.1.1.4'
N N 0.0311 0.018 'International Tables Vol C Tables 4.2.6.8 and 6.1.1.4'
O O 0.0492 0.0322 'International Tables Vol C Tables 4.2.6.8 and 6.1.1.4'

loop_
_geom_angle_atom_site_label_1
_geom_angle_atom_site_label_2
_geom_angle_atom_site_label_3
_geom_angle
_geom_angle_site_symmetry_1
C29 N30 C37 113.7(6) .
C29 N30 H30A 108.8 .
C37 N30 H30A 108.8 .
C29 N30 H30B 108.8 .
C37 N30 H30B 108.8 .
H30A N30 H30B 107.7 .
C44 N32 C31 113.0(7) .
C44 N32 H32A 109 .
C31 N32 H32A 109 .
C44 N32 H32B 109 .
C31 N32 H32B 109 .
H32A N32 H32B 107.8 .
C51 N34 C33 115.9(7) .
C51 N34 H34A 108.3 .
C33 N34 H34A 108.3 .
C51 N34 H34B 108.3 .
C33 N34 H34B 108.3 .
H34A N34 H34B 107.4 .
C58 N36 C35 113.4(6) .
C58 N36 H36A 108.9 .
C35 N36 H36A 108.9 .
C58 N36 H36B 108.9 .
C35 N36 H36B 108.9 .
H36A N36 H36B 107.7 .
C4 O4 H4 109.5 .
C6 O6 H6 109.5 .
C11 O11 H11 109.5 .
C13 O13 H13 109.5 .
C18 O18 H18 109.5 .
C20 O20 H20 109.5 .
C25 O25 H25 109.5 .
C27 O27 H27 109.5 .
C2 C1 C6 117.5(6) .
C2 C1 C28 120.9(7) .
C6 C1 C28 121.5(6) .
C1 C2 C3 122.5(8) .
C1 C2 H2 118.8 .
C3 C2 H2 118.8 .
C4 C3 C2 117.3(7) .
C4 C3 C7 122.3(7) .
C2 C3 C7 120.3(8) .
O4 C4 C5 114.7(8) .
O4 C4 C3 122.9(7) .
C5 C4 C3 122.4(7) .
C4 C5 C6 118.0(7) .
C4 C5 C29 117.8(7) .
C6 C5 C29 124.0(7) .
O6 C6 C5 121.7(7) .
O6 C6 C1 116.1(6) .
C5 C6 C1 122.1(7) .
C3 C7 C8 111.5(6) .
C3 C7 C65 112.2(7) .
C8 C7 C65 113.4(8) .
C3 C7 H7 106.4 .
C8 C7 H7 106.4 .
C65 C7 H7 106.4 .
C9 C8 C13 117.9(8) .
C9 C8 C7 122.3(7) .
C13 C8 C7 119.7(8) .
C10 C9 C8 124.0(8) .
C10 C9 H9 118 .
C8 C9 H9 118 .
C9 C10 C11 116.3(8) .
C9 C10 C14 121.8(7) .
C11 C10 C14 121.8(8) .
O11 C11 C12 114.8(7) .
O11 C11 C10 124.3(8) .
C12 C11 C10 121.0(8) .
C11 C12 C13 120.6(8) .
C11 C12 C31 117.7(8) .
C13 C12 C31 121.7(8) .
O13 C13 C8 118.2(8) .
O13 C13 C12 121.5(7) .
C8 C13 C12 120.2(8) .
C10 C14 C15 109.4(6) .
C10 C14 C66 114.5(8) .
C15 C14 C66 112.8(7) .
C10 C14 H14 106.5 .
C15 C14 H14 106.5 .
C66 C14 H14 106.5 .
C20 C15 C16 116.8(7) .
C20 C15 C14 122.5(7) .
C16 C15 C14 120.7(7) .
C17 C16 C15 123.7(7) .
C17 C16 H16 118.1 .
C15 C16 H16 118.1 .
C16 C17 C18 116.7(6) .
C16 C17 C21 121.5(7) .
C18 C17 C21 121.8(7) .
O18 C18 C17 122.3(6) .
O18 C18 C19 116.7(7) .
C17 C18 C19 121.0(7) .
C20 C19 C18 119.8(7) .
C20 C19 C33 123.3(7) .
C18 C19 C33 116.9(8) .
C19 C20 O20 119.3(7) .
C19 C20 C15 121.9(7) .
O20 C20 C15 118.4(7) .
C17 C21 C22 110.1(5) .
C17 C21 C67 112.5(6) .
C22 C21 C67 113.4(6) .
C17 C21 H21 106.8 .
C22 C21 H21 106.8 .
C67 C21 H21 106.8 .
C23 C22 C27 117.8(6) .
C23 C22 C21 122.4(6) .
C27 C22 C21 119.8(6) .
C24 C23 C22 123.4(6) .
C24 C23 H23 118.3 .
C22 C23 H23 118.3 .
C23 C24 C25 117.4(6) .
C23 C24 C28 122.8(6) .
C25 C24 C28 119.8(6) .
O25 C25 C24 124.8(6) .
O25 C25 C26 114.1(6) .
C24 C25 C26 121.0(6) .
C27 C26 C25 119.1(6) .
C27 C26 C35 122.3(6) .
C25 C26 C35 118.6(6) .
O27 C27 C26 121.1(6) .
O27 C27 C22 117.5(6) .
C26 C27 C22 121.3(6) .
C1 C28 C24 111.2(5) .
C1 C28 C68 112.1(6) .
C24 C28 C68 112.7(6) .
C1 C28 H28 106.8 .
C24 C28 H28 106.8 .
C68 C28 H28 106.8 .
N30 C29 C5 109.2(6) .
N30 C29 H29A 109.8 .
C5 C29 H29A 109.8 .
N30 C29 H29B 109.8 .
C5 C29 H29B 109.8 .
H29A C29 H29B 108.3 .
C12 C31 N32 110.9(6) .
C12 C31 H31A 109.5 .
N32 C31 H31A 109.5 .
C12 C31 H31B 109.5 .
N32 C31 H31B 109.5 .
H31A C31 H31B 108.1 .
C19 C33 N34 109.2(6) .
C19 C33 H33A 109.8 .
N34 C33 H33A 109.8 .
C19 C33 H33B 109.8 .
N34 C33 H33B 109.8 .
H33A C33 H33B 108.3 .
C26 C35 N36 110.8(5) .
C26 C35 H35A 109.5 .
N36 C35 H35A 109.5 .
C26 C35 H35B 109.5 .
N36 C35 H35B 109.5 .
H35A C35 H35B 108.1 .
N30 C37 C38 112.5(7) .
N30 C37 H37A 109.1 .
C38 C37 H37A 109.1 .
N30 C37 H37B 109.1 .
C38 C37 H37B 109.1 .
H37A C37 H37B 107.8 .
C43 C38 C39 120.2(9) .
C43 C38 C37 121.5(7) .
C39 C38 C37 118.3(8) .
C38 C39 C40 118.0(10) .
C38 C39 H39 121 .
C40 C39 H39 121 .
C39 C40 C41 121.8(9) .
C39 C40 H40 119.1 .
C41 C40 H40 119.1 .
C42 C41 C40 119.0(9) .
C42 C41 H41 120.5 .
C40 C41 H41 120.5 .
C41 C42 C43 119.9(10) .
C41 C42 H42 120.1 .
C43 C42 H42 120.1 .
C38 C43 C42 121.1(9) .
C38 C43 H43 119.4 .
C42 C43 H43 119.4 .
N32 C44 C45 114.4(7) .
N32 C44 H44A 108.7 .
C45 C44 H44A 108.7 .
N32 C44 H44B 108.7 .
C45 C44 H44B 108.7 .
H44A C44 H44B 107.6 .
C46 C45 C50 119.9(8) .
C46 C45 C44 119.9(9) .
C50 C45 C44 120.1(9) .
C45 C46 C47 121.1(10) .
C45 C46 H46 119.4 .
C47 C46 H46 119.4 .
C48 C47 C46 118.5(10) .
C48 C47 H47 120.8 .
C46 C47 H47 120.8 .
C47 C48 C49 121.0(8) .
C47 C48 H48 119.5 .
C49 C48 H48 119.5 .
C48 C49 C50 120.2(8) .
C48 C49 H49 119.9 .
C50 C49 H49 119.9 .
C45 C50 C49 119.2(8) .
C45 C50 H50 120.4 .
C49 C50 H50 120.4 .
N34 C51 C52 111.7(7) .
N34 C51 H51A 109.3 .
C52 C51 H51A 109.3 .
N34 C51 H51B 109.3 .
C52 C51 H51B 109.3 .
H51A C51 H51B 107.9 .
C57 C52 C53 120.7(10) .
C57 C52 C51 120.7(9) .
C53 C52 C51 118.6(9) .
C54 C53 C52 120.2(12) .
C54 C53 H53 119.9 .
C52 C53 H53 119.9 .
C55 C54 C53 119.6(12) .
C55 C54 H54 120.2 .
C53 C54 H54 120.2 .
C54 C55 C56 121.1(13) .
C54 C55 H55 119.5 .
C56 C55 H55 119.5 .
C55 C56 C57 119.2(15) .
C55 C56 H56 120.4 .
C57 C56 H56 120.4 .
C52 C57 C56 119.0(13) .
C52 C57 H57 120.5 .
C56 C57 H57 120.5 .
N36 C58 C59 113.1(7) .
N36 C58 H58A 109 .
C59 C58 H58A 109 .
N36 C58 H58B 109 .
C59 C58 H58B 109 .
H58A C58 H58B 107.8 .
C60 C59 C64 117.1(10) .
C60 C59 C58 122.1(8) .
C64 C59 C58 120.7(8) .
C59 C60 C61 121.8(9) .
C59 C60 H60 119.1 .
C61 C60 H60 119.1 .
C62 C61 C60 120.3(10) .
C62 C61 H61 119.8 .
C60 C61 H61 119.8 .
C63 C62 C61 119.6(11) .
C63 C62 H62 120.2 .
C61 C62 H62 120.2 .
C62 C63 C64 120.7(11) .
C62 C63 H63 119.6 .
C64 C63 H63 119.6 .
C59 C64 C63 120.1(10) .
C59 C64 H64 119.9 .
C63 C64 H64 119.9 .
C7 C65 H65A 109.5 .
C7 C65 H65B 109.5 .
H65A C65 H65B 109.5 .
C7 C65 H65C 109.5 .
H65A C65 H65C 109.5 .
H65B C65 H65C 109.5 .
C14 C66 H66A 109.5 .
C14 C66 H66B 109.5 .
H66A C66 H66B 109.5 .
C14 C66 H66C 109.5 .
H66A C66 H66C 109.5 .
H66B C66 H66C 109.5 .
C21 C67 H67A 109.5 .
C21 C67 H67B 109.5 .
H67A C67 H67B 109.5 .
C21 C67 H67C 109.5 .
H67A C67 H67C 109.5 .
H67B C67 H67C 109.5 .
C28 C68 H68A 109.5 .
C28 C68 H68B 109.5 .
H68A C68 H68B 109.5 .
C28 C68 H68C 109.5 .
H68A C68 H68C 109.5 .
H68B C68 H68C 109.5 .
Cl3A C1A Cl2A 108.7(5) .
Cl3A C1A Cl1A 112.2(6) .
Cl2A C1A Cl1A 109.1(6) .
Cl3A C1A ClA' 106.9(10) .
Cl2A C1A ClA' 118.0(8) .
Cl3A C1A Br1A 108.1(4) .
Cl2A C1A Br1A 108.4(4) .
Cl1A C1A Br1A 110.3(7) .
Cl3A C1A BrA' 107.7(5) .
Cl2A C1A BrA' 111.5(5) .
ClA' C1A BrA' 103.6(8) .
Cl2B C1B Cl3B 110.0(4) .
Cl2B C1B Cl1B 110.9(3) .
Cl3B C1B Cl1B 114.3(4) .
Cl2B C1B Br1B 106.7(3) .
Cl3B C1B Br1B 105.6(3) .
Cl1B C1B Br1B 109.0(3) .
Cl1C C1C Cl3C 113.1(5) .
Cl1C C1C Cl2C 108.9(5) .
Cl3C C1C Cl2C 112.5(5) .
Cl1C C1C Br1C 108.0(4) .
Cl3C C1C Br1C 107.5(4) .
Cl2C C1C Br1C 106.5(4) .
Cl3D C1D Cl2D 107.0(9) .
Cl3D C1D Cl1D 113.7(10) .
Cl2D C1D Cl1D 105.8(7) .
Cl3D C1D Br1D 109.5(8) .
Cl2D C1D Br1D 110.1(8) .
Cl1D C1D Br1D 110.7(8) .
Cl2' C1D' Cl1' 109.1(7) .
Cl2' C1D' Cl3' 108.5(8) .
Cl1' C1D' Cl3' 112.8(8) .
Cl2' C1D' BrD' 108.2(6) .
Cl1' C1D' BrD' 111.4(6) .
Cl3' C1D' BrD' 106.7(6) .
Cl2E C1E Cl3E 114.9(7) .
Cl2E C1E Cl1E 113.0(7) .
Cl3E C1E Cl1E 111.4(7) .
Cl2E C1E Br1E 107.8(5) .
Cl3E C1E Br1E 106.4(8) .
Cl1E C1E Br1E 102.3(7) .
O3W Cl1E C1E 90.9(8) .
Cl2F C1F Cl3F 109.3(8) .
Cl2F C1F Cl1F 109.7(11) .
Cl3F C1F Cl1F 115.6(10) .
Cl2F C1F H1F 107.3 .
Cl3F C1F H1F 107.3 .
Cl1F C1F H1F 107.3 .
Cl6F C1F' Cl5F 111.2(7) .
Cl6F C1F' Cl4F 111.2(5) .
Cl5F C1F' Cl4F 112.1(7) .
Cl6F C1F' H1F' 107.3 .
Cl5F C1F' H1F' 107.3 .
Cl4F C1F' H1F' 107.3 .
Cl4F Cl4F C1F' 162.5(9) 2_556
Cl4F Cl4F Cl5F 163.1(8) 2_556
Cl4F Cl4F Cl6F 132.2(7) 2_556
Cl5F Cl4F Cl6F 59.9(2) .

loop_
_geom_bond_atom_site_label_1
_geom_bond_atom_site_label_2
_geom_bond_distance
_geom_bond_site_symmetry_2
N30 C29 1.487(10) .
N30 C37 1.505(11) .
N30 H30A 0.99 .
N30 H30B 0.99 .
N32 C44 1.503(11) .
N32 C31 1.539(12) .
N32 H32A 0.99 .
N32 H32B 0.99 .
N34 C51 1.493(12) .
N34 C33 1.488(11) .
N34 H34A 0.99 .
N34 H34B 0.99 .
N36 C58 1.492(10) .
N36 C35 1.519(9) .
N36 H36A 0.99 .
N36 H36B 0.99 .
O4 C4 1.373(9) .
O4 H4 0.84 .
O6 C6 1.381(10) .
O6 H6 0.84 .
O11 C11 1.368(11) .
O11 H11 0.84 .
O13 C13 1.375(11) .
O13 H13 0.84 .
O18 C18 1.362(10) .
O18 H18 0.84 .
O20 C20 1.397(9) .
O20 H20 0.84 .
O25 C25 1.357(9) .
O25 H25 0.84 .
O27 C27 1.380(8) .
O27 H27 0.84 .
C1 C2 1.404(11) .
C1 C6 1.406(11) .
C1 C28 1.523(8) .
C2 C3 1.406(10) .
C2 H2 0.95 .
C3 C4 1.398(13) .
C3 C7 1.524(11) .
C4 C5 1.406(12) .
C5 C6 1.394(10) .
C5 C29 1.507(12) .
C7 C8 1.517(12) .
C7 C65 1.527(13) .
C7 H7 1 .
C8 C9 1.382(13) .
C8 C13 1.395(12) .
C9 C10 1.406(12) .
C9 H9 0.95 .
C10 C11 1.389(12) .
C10 C14 1.511(12) .
C11 C12 1.405(12) .
C12 C13 1.378(13) .
C12 C31 1.521(11) .
C14 C15 1.532(11) .
C14 C66 1.526(12) .
C14 H14 1 .
C15 C20 1.388(12) .
C15 C16 1.414(10) .
C16 C17 1.392(10) .
C16 H16 0.95 .
C17 C18 1.413(11) .
C17 C21 1.514(9) .
C18 C19 1.397(11) .
C19 C20 1.387(13) .
C19 C33 1.499(11) .
C21 C22 1.529(9) .
C21 C67 1.539(10) .
C21 H21 1 .
C22 C23 1.381(10) .
C22 C27 1.407(10) .
C23 C24 1.403(10) .
C23 H23 0.95 .
C24 C25 1.403(10) .
C24 C28 1.526(9) .
C25 C26 1.409(10) .
C26 C27 1.392(10) .
C26 C35 1.496(9) .
C28 C68 1.535(10) .
C28 H28 1 .
C29 H29A 0.99 .
C29 H29B 0.99 .
C31 H31A 0.99 .
C31 H31B 0.99 .
C33 H33A 0.99 .
C33 H33B 0.99 .
C35 H35A 0.99 .
C35 H35B 0.99 .
C37 C38 1.513(12) .
C37 H37A 0.99 .
C37 H37B 0.99 .
C38 C43 1.359(14) .
C38 C39 1.409(12) .
C39 C40 1.404(15) .
C39 H39 0.95 .
C40 C41 1.375(18) .
C40 H40 0.95 .
C41 C42 1.391(17) .
C41 H41 0.95 .
C42 C43 1.395(15) .
C42 H42 0.95 .
C43 H43 0.95 .
C44 C45 1.516(11) .
C44 H44A 0.99 .
C44 H44B 0.99 .
C45 C46 1.405(14) .
C45 C50 1.377(13) .
C46 C47 1.377(14) .
C46 H46 0.95 .
C47 C48 1.404(16) .
C47 H47 0.95 .
C48 C49 1.371(9) .
C48 H48 0.95 .
C49 C50 1.411(13) .
C49 H49 0.95 .
C50 H50 0.95 .
C51 C52 1.513(13) .
C51 H51A 0.99 .
C51 H51B 0.99 .
C52 C57 1.355(16) .
C52 C53 1.381(15) .
C53 C54 1.373(9) .
C53 H53 0.95 .
C54 C55 1.372(19) .
C54 H54 0.95 .
C55 C56 1.36(2) .
C55 H55 0.95 .
C56 C57 1.42(2) .
C56 H56 0.95 .
C57 H57 0.95 .
C58 C59 1.505(15) .
C58 H58A 0.99 .
C58 H58B 0.99 .
C59 C60 1.383(13) .
C59 C64 1.413(14) .
C60 C61 1.381(15) .
C60 H60 0.95 .
C61 C62 1.368(9) .
C61 H61 0.95 .
C62 C63 1.365(9) .
C62 H62 0.95 .
C63 C64 1.39(2) .
C63 H63 0.95 .
C64 H64 0.95 .
C65 H65A 0.98 .
C65 H65B 0.98 .
C65 H65C 0.98 .
C66 H66A 0.98 .
C66 H66B 0.98 .
C66 H66C 0.98 .
C67 H67A 0.98 .
C67 H67B 0.98 .
C67 H67C 0.98 .
C68 H68A 0.98 .
C68 H68B 0.98 .
C68 H68C 0.98 .
C1A Cl3A 1.756(7) .
C1A Cl2A 1.761(7) .
C1A Cl1A 1.769(9) .
C1A ClA' 1.776(10) .
C1A Br1A 1.915(7) .
C1A BrA' 1.928(9) .
C1B Cl2B 1.764(6) .
C1B Cl3B 1.775(6) .
C1B Cl1B 1.780(6) .
C1B Br1B 1.908(6) .
C1C Cl1C 1.748(8) .
C1C Cl3C 1.749(8) .
C1C Cl2C 1.757(8) .
C1C Br1C 1.920(8) .
C1D Cl3D 1.768(10) .
C1D Cl2D 1.770(10) .
C1D Cl1D 1.781(10) .
C1D Br1D 1.910(18) .
C1D' Cl2' 1.760(9) .
C1D' Cl1' 1.763(9) .
C1D' Cl3' 1.766(9) .
C1D' BrD' 1.934(9) .
C1E Cl2E 1.764(9) .
C1E Cl3E 1.764(9) .
C1E Cl1E 1.766(9) .
C1E Br1E 1.933(9) .
Cl1E O3W 1.75(2) .
C1F Cl2F 1.757(10) .
C1F Cl3F 1.785(10) .
C1F Cl1F 1.760(10) .
C1F H1F 1 .
C1F' Cl6F 1.774(5) .
C1F' Cl5F 1.782(10) .
C1F' Cl4F 1.775(5) .
C1F' H1F' 1 .
Cl4F Cl4F 1.622(11) 2_556
Cl4F Cl5F 2.950(8) .
Cl4F Cl6F 2.929(7) .

loop_
_geom_torsion_atom_site_label_1
_geom_torsion_atom_site_label_2
_geom_torsion_atom_site_label_3
_geom_torsion_atom_site_label_4
_geom_torsion
_geom_torsion_site_symmetry_4
C6 C1 C2 C3 1.6(10) .
C28 C1 C2 C3 179.4(6) .
C1 C2 C3 C4 -3.4(11) .
C1 C2 C3 C7 178.6(7) .
C2 C3 C4 O4 -177.6(7) .
C7 C3 C4 O4 0.4(12) .
C2 C3 C4 C5 2.4(11) .
C7 C3 C4 C5 -179.7(7) .
O4 C4 C5 C6 -179.6(6) .
C3 C4 C5 C6 0.5(11) .
O4 C4 C5 C29 4.9(10) .
C3 C4 C5 C29 -175.0(7) .
C4 C5 C6 O6 -179.1(6) .
C29 C5 C6 O6 -3.9(11) .
C4 C5 C6 C1 -2.5(10) .
C29 C5 C6 C1 172.7(7) .
C2 C1 C6 O6 178.3(6) .
C28 C1 C6 O6 0.4(9) .
C2 C1 C6 C5 1.5(10) .
C28 C1 C6 C5 -176.4(6) .
C4 C3 C7 C8 -99.6(9) .
C2 C3 C7 C8 78.3(9) .
C4 C3 C7 C65 131.9(8) .
C2 C3 C7 C65 -50.2(10) .
C3 C7 C8 C9 -95.9(9) .
C65 C7 C8 C9 31.9(10) .
C3 C7 C8 C13 81.4(9) .
C65 C7 C8 C13 -150.8(7) .
C13 C8 C9 C10 0.5(11) .
C7 C8 C9 C10 177.9(7) .
C8 C9 C10 C11 1.3(11) .
C8 C9 C10 C14 178.8(7) .
C9 C10 C11 O11 178.1(7) .
C14 C10 C11 O11 0.6(12) .
C9 C10 C11 C12 -0.7(11) .
C14 C10 C11 C12 -178.2(7) .
O11 C11 C12 C13 179.5(7) .
C10 C11 C12 C13 -1.6(12) .
O11 C11 C12 C31 -1.9(11) .
C10 C11 C12 C31 177.0(7) .
C9 C8 C13 O13 -178.6(6) .
C7 C8 C13 O13 4.0(10) .
C9 C8 C13 C12 -2.9(10) .
C7 C8 C13 C12 179.7(7) .
C11 C12 C13 O13 179.0(7) .
C31 C12 C13 O13 0.5(12) .
C11 C12 C13 C8 3.5(11) .
C31 C12 C13 C8 -175.0(7) .
C9 C10 C14 C15 101.7(9) .
C11 C10 C14 C15 -80.9(9) .
C9 C10 C14 C66 -26.0(10) .
C11 C10 C14 C66 151.4(7) .
C10 C14 C15 C20 97.3(9) .
C66 C14 C15 C20 -134.1(9) .
C10 C14 C15 C16 -82.1(9) .
C66 C14 C15 C16 46.5(11) .
C20 C15 C16 C17 0.9(11) .
C14 C15 C16 C17 -179.7(7) .
C15 C16 C17 C18 -2.4(11) .
C15 C16 C17 C21 179.4(7) .
C16 C17 C18 O18 -179.7(7) .
C21 C17 C18 O18 -1.6(11) .
C16 C17 C18 C19 2.1(11) .
C21 C17 C18 C19 -179.8(6) .
O18 C18 C19 C20 -178.5(7) .
C17 C18 C19 C20 -0.3(11) .
O18 C18 C19 C33 2.6(10) .
C17 C18 C19 C33 -179.2(7) .
C18 C19 C20 O20 -174.9(7) .
C33 C19 C20 O20 4.0(12) .
C18 C19 C20 C15 -1.4(12) .
C33 C19 C20 C15 177.4(8) .
C16 C15 C20 C19 1.2(12) .
C14 C15 C20 C19 -178.3(7) .
C16 C15 C20 O20 174.6(7) .
C14 C15 C20 O20 -4.8(12) .
C16 C17 C21 C22 78.6(8) .
C18 C17 C21 C22 -99.5(8) .
C16 C17 C21 C67 -49.0(9) .
C18 C17 C21 C67 133.0(7) .
C17 C21 C22 C23 -96.9(7) .
C67 C21 C22 C23 30.1(9) .
C17 C21 C22 C27 80.2(8) .
C67 C21 C22 C27 -152.8(6) .
C27 C22 C23 C24 1.0(9) .
C21 C22 C23 C24 178.1(6) .
C22 C23 C24 C25 -0.3(9) .
C22 C23 C24 C28 -179.3(6) .
C23 C24 C25 O25 177.7(6) .
C28 C24 C25 O25 -3.4(9) .
C23 C24 C25 C26 0.5(9) .
C28 C24 C25 C26 179.5(6) .
O25 C25 C26 C27 -178.8(6) .
C24 C25 C26 C27 -1.4(9) .
O25 C25 C26 C35 1.2(9) .
C24 C25 C26 C35 178.6(6) .
C25 C26 C27 O27 178.8(6) .
C35 C26 C27 O27 -1.3(10) .
C25 C26 C27 C22 2.1(9) .
C35 C26 C27 C22 -177.9(6) .
C23 C22 C27 O27 -178.6(5) .
C21 C22 C27 O27 4.1(8) .
C23 C22 C27 C26 -1.9(9) .
C21 C22 C27 C26 -179.1(6) .
C2 C1 C28 C24 -78.3(8) .
C6 C1 C28 C24 99.5(8) .
C2 C1 C28 C68 48.9(9) .
C6 C1 C28 C68 -133.3(7) .
C23 C24 C28 C1 100.3(7) .
C25 C24 C28 C1 -78.7(8) .
C23 C24 C28 C68 -26.6(8) .
C25 C24 C28 C68 154.5(6) .
C37 N30 C29 C5 -169.7(6) .
C4 C5 C29 N30 68.8(9) .
C6 C5 C29 N30 -106.4(8) .
C11 C12 C31 N32 77.9(9) .
C13 C12 C31 N32 -103.5(9) .
C44 N32 C31 C12 172.6(7) .
C20 C19 C33 N34 -105.0(9) .
C18 C19 C33 N34 73.9(9) .
C51 N34 C33 C19 -175.4(7) .
C27 C26 C35 N36 -116.4(7) .
C25 C26 C35 N36 63.6(8) .
C58 N36 C35 C26 168.7(6) .
C29 N30 C37 C38 62.7(9) .
N30 C37 C38 C43 -101.7(9) .
N30 C37 C38 C39 78.6(10) .
C43 C38 C39 C40 1.8(15) .
C37 C38 C39 C40 -178.5(9) .
C38 C39 C40 C41 -1.7(17) .
C39 C40 C41 C42 1.9(18) .
C40 C41 C42 C43 -2.1(17) .
C39 C38 C43 C42 -2.2(15) .
C37 C38 C43 C42 178.2(9) .
C41 C42 C43 C38 2.3(17) .
C31 N32 C44 C45 63.8(11) .
N32 C44 C45 C46 -90.9(11) .
N32 C44 C45 C50 92.2(11) .
C50 C45 C46 C47 -1.6(15) .
C44 C45 C46 C47 -178.4(9) .
C45 C46 C47 C48 2.1(16) .
C46 C47 C48 C49 -1.6(16) .
C47 C48 C49 C50 0.5(15) .
C46 C45 C50 C49 0.4(14) .
C44 C45 C50 C49 177.3(8) .
C48 C49 C50 C45 0.1(14) .
C33 N34 C51 C52 56.9(10) .
N34 C51 C52 C57 -105.2(12) .
N34 C51 C52 C53 77.2(12) .
C57 C52 C53 C54 2(2) .
C51 C52 C53 C54 180.0(12) .
C52 C53 C54 C55 1(2) .
C53 C54 C55 C56 -1(2) .
C54 C55 C56 C57 -2(3) .
C53 C52 C57 C56 -5(2) .
C51 C52 C57 C56 177.2(13) .
C55 C56 C57 C52 5(3) .
C35 N36 C58 C59 50.2(9) .
N36 C58 C59 C60 66.6(12) .
N36 C58 C59 C64 -109.2(11) .
C64 C59 C60 C61 -1.7(16) .
C58 C59 C60 C61 -177.6(9) .
C59 C60 C61 C62 0.1(18) .
C60 C61 C62 C63 5(2) .
C61 C62 C63 C64 -8(3) .
C60 C59 C64 C63 -1(2) .
C58 C59 C64 C63 174.7(13) .
C62 C63 C64 C59 6(3) .
Cl2E C1E Cl1E O3W -68.9(10) .
Cl3E C1E Cl1E O3W 62.2(12) .
Br1E C1E Cl1E O3W 175.5(10) .
Cl6F C1F' Cl4F Cl4F 47(3) 2_556
Cl5F C1F' Cl4F Cl4F 172(2) 2_556
Cl6F C1F' Cl4F Cl5F -125.2(14) .
Cl5F C1F' Cl4F Cl6F 125.2(14) .
Cl6F C1F' Cl5F Cl4F 125.2(12) .
Cl5F C1F' Cl6F Cl4F -125.7(14) .
